data_7107495
loop_
_publ_author_name
'Erli Lu'
'Qinghai Zhou'
'Yuxue Li'
'Jiaxiang Chu'
'Yaofeng Chen'
'Xuebing Leng'
'Jie Sun'

_publ_section_title
;
 Reactivity of scandium terminal imido complexes towards metal halides
;
_journal_name_full Chem.Commun.
_journal_page_first 3403
_journal_paper_doi 10.1039/c2cc30220a
_journal_volume 48
_journal_year 2012
_chemical_absolute_configuration ad
_chemical_formula_sum 'C44 H70 Cl Ir N5 Sc'
_chemical_formula_weight 941.66
_chemical_name_systematic
;
?
;
_space_group_IT_number 9
_symmetry_cell_setting monoclinic
_symmetry_space_group_name_Hall 'C -2yc'
_symmetry_space_group_name_H-M 'C 1 c 1'
_atom_sites_solution_hydrogens geom
_atom_sites_solution_primary direct
_atom_sites_solution_secondary difmap
_audit_creation_method SHELXL-97
_cell_angle_alpha 90.00
_cell_angle_beta 105.940(2)
_cell_angle_gamma 90.00
_cell_formula_units_Z 4
_cell_length_a 23.527(3)
_cell_length_b 12.3238(13)
_cell_length_c 15.6154(16)
_cell_measurement_reflns_used 8394
_cell_measurement_temperature 133(2)
_cell_measurement_theta_max 29.05
_cell_measurement_theta_min 2.46
_cell_volume 4353.5(8)
_computing_cell_refinement 'Bruker SAINT'
_computing_data_collection 'Bruker APEX2'
_computing_data_reduction 'Bruker SAINT'
_computing_molecular_graphics 'Bruker SHELXTL'
_computing_publication_material 'Bruker SHELXTL'
_computing_structure_refinement 'SHELXL-97 (Sheldrick, 1997)'
_computing_structure_solution 'SHELXS-97 (Sheldrick, 1990)'
_diffrn_ambient_temperature 133(2)
_diffrn_measured_fraction_theta_full 0.997
_diffrn_measured_fraction_theta_max 0.997
_diffrn_measurement_device_type 'Bruker APEX-II CCD'
_diffrn_measurement_method '\f and \w scans'
_diffrn_radiation_monochromator graphite
_diffrn_radiation_source 'fine-focus sealed tube'
_diffrn_radiation_type MoK\a
_diffrn_radiation_wavelength 0.71073
_diffrn_reflns_av_R_equivalents 0.0260
_diffrn_reflns_av_sigmaI/netI 0.0631
_diffrn_reflns_limit_h_max 30
_diffrn_reflns_limit_h_min -26
_diffrn_reflns_limit_k_max 15
_diffrn_reflns_limit_k_min -14
_diffrn_reflns_limit_l_max 19
_diffrn_reflns_limit_l_min -19
_diffrn_reflns_number 15211
_diffrn_reflns_theta_full 27.00
_diffrn_reflns_theta_max 27.00
_diffrn_reflns_theta_min 1.80
_diffrn_standards_number 0
_exptl_absorpt_coefficient_mu 3.306
_exptl_absorpt_correction_T_max 0.6369
_exptl_absorpt_correction_T_min 0.3907
_exptl_absorpt_correction_type multi-scan
_exptl_absorpt_process_details sadabs
_exptl_crystal_colour colourless
_exptl_crystal_density_diffrn 1.437
_exptl_crystal_density_method 'not measured'
_exptl_crystal_description block
_exptl_crystal_F_000 1936
_exptl_crystal_size_max 0.35
_exptl_crystal_size_mid 0.18
_exptl_crystal_size_min 0.15
_refine_diff_density_max 1.314
_refine_diff_density_min -0.393
_refine_diff_density_rms 0.096
_refine_ls_abs_structure_details 'Flack H D (1983), Acta Cryst. A39, 876-881'
_refine_ls_abs_structure_Flack -0.001(5)
_refine_ls_extinction_method none
_refine_ls_goodness_of_fit_ref 1.010
_refine_ls_hydrogen_treatment constr
_refine_ls_matrix_type full
_refine_ls_number_parameters 492
_refine_ls_number_reflns 8417
_refine_ls_number_restraints 40
_refine_ls_restrained_S_all 1.013
_refine_ls_R_factor_all 0.0311
_refine_ls_R_factor_gt 0.0272
_refine_ls_shift/su_max 0.005
_refine_ls_shift/su_mean 0.000
_refine_ls_structure_factor_coef Fsqd
_refine_ls_weighting_details 'calc w=1/[\s^2^(Fo^2^)+(0.0000P)^2^+0.0000P] where P=(Fo^2^+2Fc^2^)/3'
_refine_ls_weighting_scheme calc
_refine_ls_wR_factor_gt 0.0626
_refine_ls_wR_factor_ref 0.0645
_reflns_number_gt 7851
_reflns_number_total 8417
_reflns_threshold_expression >2sigma(I)
_cod_data_source_file c2cc30220a.txt
_cod_data_source_block mo_dm11164_0m
_cod_original_cell_volume 4353.4(8)
_cod_original_sg_symbol_H-M Cc
_cod_database_code 7107495

loop_
_symmetry_equiv_pos_as_xyz
'x, y, z'
'x, -y, z+1/2'
'x+1/2, y+1/2, z'
'x+1/2, -y+1/2, z+1/2'

loop_
_atom_site_label
_atom_site_type_symbol
_atom_site_fract_x
_atom_site_fract_y
_atom_site_fract_z
_atom_site_U_iso_or_equiv
_atom_site_adp_type
_atom_site_occupancy
_atom_site_symmetry_multiplicity
_atom_site_calc_flag
_atom_site_refinement_flags
_atom_site_disorder_assembly
_atom_site_disorder_group
Ir1 Ir 1.003214(11) 0.558719(11) 0.752409(12) 0.02137(5) Uani 1 1 d . . .
Sc1 Sc 0.89309(4) 0.15027(7) 0.62125(6) 0.02283(18) Uani 1 1 d . . .
Cl1 Cl 0.91392(6) -0.00681(11) 0.71953(10) 0.0425(3) Uani 1 1 d . . .
N1 N 0.79949(17) 0.1630(3) 0.6240(2) 0.0214(8) Uani 1 1 d . . .
N2 N 0.8567(2) 0.1941(4) 0.4811(3) 0.0441(12) Uani 1 1 d . . .
N3 N 0.9598(3) 0.0814(5) 0.5492(4) 0.0603(16) Uani 1 1 d . A .
N4 N 1.1077(3) 0.0963(4) 0.5642(4) 0.0562(15) Uani 1 1 d DU . .
N5 N 0.93649(19) 0.2755(4) 0.6801(3) 0.0225(9) Uani 1 1 d . . .
C1 C 0.7014(3) 0.2482(5) 0.5905(4) 0.0316(13) Uani 1 1 d . . .
H1A H 0.6797 0.1803 0.5906 0.047 Uiso 1 1 calc R . .
H1B H 0.6776 0.2974 0.5455 0.047 Uiso 1 1 calc R . .
H1C H 0.7096 0.2823 0.6494 0.047 Uiso 1 1 calc R . .
C2 C 0.7589(2) 0.2243(4) 0.5691(3) 0.0242(10) Uani 1 1 d . . .
C3 C 0.7647(3) 0.2688(4) 0.4892(3) 0.0310(12) Uani 1 1 d . . .
H3 H 0.7348 0.3187 0.4603 0.037 Uiso 1 1 calc R . .
C4 C 0.8088(3) 0.2494(6) 0.4468(4) 0.0403(17) Uani 1 1 d U . .
C5 C 0.7968(3) 0.3002(6) 0.3539(3) 0.0543(18) Uani 1 1 d U . .
H5A H 0.8268 0.3556 0.3543 0.081 Uiso 1 1 calc R . .
H5B H 0.7576 0.3336 0.3375 0.081 Uiso 1 1 calc R . .
H5C H 0.7986 0.2437 0.3104 0.081 Uiso 1 1 calc R . .
C6 C 0.8971(4) 0.1802(8) 0.4245(5) 0.079(2) Uani 1 1 d U . .
H6A H 0.8970 0.2465 0.3887 0.095 Uiso 1 1 calc R . .
H6B H 0.8840 0.1185 0.3832 0.095 Uiso 1 1 calc R . .
C7 C 0.9609(4) 0.1583(7) 0.4860(6) 0.081(2) Uani 1 1 d U . .
H7A H 0.9865 0.1330 0.4493 0.097 Uiso 1 1 calc R . .
H7B H 0.9777 0.2266 0.5158 0.097 Uiso 1 1 calc R . .
C8 C 1.0172(3) 0.0478(5) 0.6098(5) 0.0473(15) Uani 1 1 d . . .
H8A H 1.0093 -0.0128 0.6466 0.057 Uiso 1 1 calc R A .
H8B H 1.0322 0.1091 0.6508 0.057 Uiso 1 1 calc R . .
C9 C 1.0672(3) 0.0122(6) 0.5716(5) 0.0547(18) Uani 1 1 d . A .
H9A H 1.0897 -0.0463 0.6097 0.066 Uiso 1 1 calc R . .
H9B H 1.0497 -0.0190 0.5117 0.066 Uiso 1 1 calc R . .
C10 C 0.9310(4) -0.0225(7) 0.4990(7) 0.082(3) Uani 1 1 d . . .
H10A H 0.8893 -0.0083 0.4690 0.123 Uiso 1 1 calc R A .
H10B H 0.9339 -0.0820 0.5416 0.123 Uiso 1 1 calc R . .
H10C H 0.9516 -0.0427 0.4546 0.123 Uiso 1 1 calc R . .
C11 C 0.78190(19) 0.1088(4) 0.6944(3) 0.0206(9) Uani 1 1 d . . .
C12 C 0.79211(19) 0.1553(4) 0.7794(3) 0.0217(9) Uani 1 1 d . . .
C13 C 0.7749(2) 0.0979(4) 0.8450(3) 0.0248(9) Uani 1 1 d . . .
H13 H 0.7821 0.1286 0.9028 0.030 Uiso 1 1 calc R . .
C14 C 0.7479(2) -0.0023(4) 0.8283(3) 0.0258(10) Uani 1 1 d . . .
H14 H 0.7363 -0.0400 0.8739 0.031 Uiso 1 1 calc R . .
C15 C 0.7379(2) -0.0469(4) 0.7443(3) 0.0275(10) Uani 1 1 d . . .
H15 H 0.7185 -0.1151 0.7323 0.033 Uiso 1 1 calc R . .
C16 C 0.7556(2) 0.0057(4) 0.6766(3) 0.0238(9) Uani 1 1 d . . .
C17 C 0.7456(3) -0.0499(4) 0.5874(3) 0.0328(12) Uani 1 1 d . . .
H17 H 0.7640 -0.0036 0.5496 0.039 Uiso 1 1 calc R . .
C18 C 0.6806(3) -0.0623(5) 0.5388(4) 0.0530(18) Uani 1 1 d . . .
H18A H 0.6602 -0.0984 0.5778 0.080 Uiso 1 1 calc R . .
H18B H 0.6765 -0.1060 0.4850 0.080 Uiso 1 1 calc R . .
H18C H 0.6632 0.0095 0.5222 0.080 Uiso 1 1 calc R . .
C19 C 0.7769(3) -0.1611(4) 0.5983(4) 0.0378(13) Uani 1 1 d . . .
H19A H 0.8191 -0.1513 0.6272 0.057 Uiso 1 1 calc R . .
H19B H 0.7716 -0.1943 0.5397 0.057 Uiso 1 1 calc R . .
H19C H 0.7597 -0.2084 0.6351 0.057 Uiso 1 1 calc R . .
C20 C 0.8211(2) 0.2665(4) 0.8017(3) 0.0272(10) Uani 1 1 d . . .
H20 H 0.8303 0.2955 0.7473 0.033 Uiso 1 1 calc R . .
C21 C 0.7796(3) 0.3478(4) 0.8300(4) 0.0412(13) Uani 1 1 d . . .
H21A H 0.7691 0.3198 0.8824 0.062 Uiso 1 1 calc R . .
H21B H 0.7436 0.3574 0.7810 0.062 Uiso 1 1 calc R . .
H21C H 0.7997 0.4178 0.8445 0.062 Uiso 1 1 calc R . .
C22 C 0.8789(2) 0.2562(5) 0.8755(3) 0.0386(13) Uani 1 1 d . . .
H22A H 0.8703 0.2356 0.9312 0.058 Uiso 1 1 calc R . .
H22B H 0.8997 0.3258 0.8834 0.058 Uiso 1 1 calc R . .
H22C H 0.9037 0.2004 0.8591 0.058 Uiso 1 1 calc R . .
C23 C 1.1446(4) 0.0641(6) 0.5074(6) 0.069(2) Uani 1 1 d . A .
H23A H 1.1684 0.0009 0.5334 0.104 Uiso 1 1 calc R . .
H23B H 1.1708 0.1243 0.5026 0.104 Uiso 1 1 calc R . .
H23C H 1.1194 0.0455 0.4481 0.104 Uiso 1 1 calc R . .
C24 C 1.1434(13) 0.1423(16) 0.6474(14) 0.079(6) Uani 0.50 1 d PDU A 1
H24A H 1.1454 0.2213 0.6414 0.119 Uiso 0.50 1 calc PR A 1
H24B H 1.1834 0.1119 0.6613 0.119 Uiso 0.50 1 calc PR A 1
H24C H 1.1256 0.1248 0.6955 0.119 Uiso 0.50 1 calc PR A 1
C24' C 1.1474(13) 0.1013(19) 0.6571(14) 0.081(6) Uani 0.50 1 d PDU A 2
H24F H 1.1637 0.0290 0.6752 0.121 Uiso 0.50 1 calc PR A 2
H24D H 1.1248 0.1259 0.6976 0.121 Uiso 0.50 1 calc PR A 2
H24E H 1.1798 0.1521 0.6593 0.121 Uiso 0.50 1 calc PR A 2
C25 C 0.9501(2) 0.3626(4) 0.7265(3) 0.0216(9) Uani 1 1 d . . .
C26 C 1.0074(2) 0.3783(4) 0.7956(3) 0.0242(9) Uani 1 1 d . . .
C27 C 1.0110(2) 0.4476(4) 0.8690(3) 0.0306(11) Uani 1 1 d . . .
H27A H 1.0478 0.4485 0.9197 0.037 Uiso 1 1 calc R . .
C28 C 0.9662(3) 0.5217(5) 0.8673(4) 0.0324(12) Uani 1 1 d . . .
H28A H 0.9702 0.5752 0.9168 0.039 Uiso 1 1 calc R . .
C29 C 0.9188(3) 0.5318(5) 0.7859(4) 0.0309(11) Uani 1 1 d . . .
H29A H 0.8903 0.5935 0.7797 0.037 Uiso 1 1 calc R . .
C30 C 0.9139(2) 0.4617(3) 0.7132(3) 0.0218(9) Uani 1 1 d . . .
C31 C 0.8633(2) 0.4683(4) 0.6293(3) 0.0286(11) Uani 1 1 d . . .
H31 H 0.8421 0.3972 0.6235 0.034 Uiso 1 1 calc R . .
C32 C 0.8177(3) 0.5562(5) 0.6322(5) 0.0491(16) Uani 1 1 d . . .
H32A H 0.8015 0.5426 0.6826 0.074 Uiso 1 1 calc R . .
H32B H 0.7857 0.5546 0.5767 0.074 Uiso 1 1 calc R . .
H32C H 0.8368 0.6276 0.6391 0.074 Uiso 1 1 calc R . .
C33 C 0.8853(3) 0.4800(5) 0.5470(3) 0.0383(13) Uani 1 1 d . . .
H33A H 0.9024 0.5523 0.5463 0.057 Uiso 1 1 calc R . .
H33B H 0.8521 0.4704 0.4936 0.057 Uiso 1 1 calc R . .
H33C H 0.9154 0.4248 0.5480 0.057 Uiso 1 1 calc R . .
C34 C 1.0545(2) 0.2911(5) 0.8001(4) 0.0270(12) Uani 1 1 d . . .
H34 H 1.0493 0.2639 0.7382 0.032 Uiso 1 1 calc R . .
C35 C 1.0419(3) 0.1946(4) 0.8561(4) 0.0444(14) Uani 1 1 d . . .
H35A H 1.0450 0.2193 0.9169 0.067 Uiso 1 1 calc R . .
H35B H 1.0708 0.1369 0.8577 0.067 Uiso 1 1 calc R . .
H35C H 1.0020 0.1669 0.8290 0.067 Uiso 1 1 calc R . .
C36 C 1.1183(2) 0.3285(5) 0.8354(4) 0.0458(14) Uani 1 1 d . . .
H36A H 1.1278 0.3788 0.7927 0.069 Uiso 1 1 calc R . .
H36B H 1.1446 0.2655 0.8435 0.069 Uiso 1 1 calc R . .
H36C H 1.1235 0.3653 0.8927 0.069 Uiso 1 1 calc R . .
C37 C 1.0049(5) 0.7310(5) 0.7659(7) 0.056(2) Uani 1 1 d . . .
H37A H 0.9760 0.7584 0.7973 0.068 Uiso 1 1 calc R . .
C38 C 0.9773(3) 0.7004(4) 0.6753(5) 0.0481(16) Uani 1 1 d . . .
H38A H 0.9336 0.7128 0.6553 0.058 Uiso 1 1 calc R . .
C39 C 1.0091(3) 0.7191(6) 0.6040(4) 0.0589(18) Uani 1 1 d . . .
H39A H 1.0371 0.7804 0.6216 0.071 Uiso 1 1 calc R . .
H39B H 0.9800 0.7381 0.5470 0.071 Uiso 1 1 calc R . .
C40 C 1.0436(3) 0.6143(7) 0.5914(4) 0.063(2) Uani 1 1 d . . .
H40A H 1.0182 0.5699 0.5430 0.076 Uiso 1 1 calc R . .
H40B H 1.0792 0.6354 0.5733 0.076 Uiso 1 1 calc R . .
C41 C 1.0613(4) 0.5496(5) 0.6714(6) 0.052(2) Uani 1 1 d . . .
H41A H 1.0740 0.4742 0.6618 0.062 Uiso 1 1 calc R . .
C42 C 1.0917(2) 0.5957(6) 0.7587(5) 0.0468(15) Uani 1 1 d . . .
H42A H 1.1208 0.5448 0.7974 0.056 Uiso 1 1 calc R . .
C43 C 1.1103(3) 0.7100(5) 0.7703(4) 0.0508(16) Uani 1 1 d . . .
H43A H 1.1146 0.7391 0.7133 0.061 Uiso 1 1 calc R . .
H43B H 1.1492 0.7154 0.8153 0.061 Uiso 1 1 calc R . .
C44 C 1.0640(3) 0.7777(5) 0.8008(5) 0.0599(19) Uani 1 1 d . . .
H44A H 1.0744 0.7793 0.8667 0.072 Uiso 1 1 calc R . .
H44B H 1.0641 0.8533 0.7793 0.072 Uiso 1 1 calc R . .

loop_
_atom_site_aniso_label
_atom_site_aniso_U_11
_atom_site_aniso_U_22
_atom_site_aniso_U_33
_atom_site_aniso_U_23
_atom_site_aniso_U_13
_atom_site_aniso_U_12
Ir1 0.01978(7) 0.02294(7) 0.02218(7) -0.00334(12) 0.00707(5) -0.00142(12)
Sc1 0.0254(4) 0.0225(4) 0.0240(4) -0.0039(3) 0.0125(3) -0.0054(3)
Cl1 0.0360(7) 0.0339(7) 0.0612(9) 0.0141(6) 0.0195(6) 0.0023(6)
N1 0.028(2) 0.0228(18) 0.0155(17) 0.0003(14) 0.0105(15) -0.0049(15)
N2 0.039(3) 0.076(4) 0.023(2) -0.003(2) 0.018(2) -0.008(3)
N3 0.075(4) 0.079(4) 0.039(3) -0.008(3) 0.036(3) 0.030(3)
N4 0.055(3) 0.034(3) 0.091(4) -0.016(3) 0.040(3) -0.008(2)
N5 0.019(2) 0.025(2) 0.022(2) -0.0031(17) 0.0028(17) -0.0024(17)
C1 0.026(3) 0.031(3) 0.035(3) 0.005(2) 0.004(2) 0.003(2)
C2 0.031(3) 0.023(2) 0.018(2) -0.0002(19) 0.005(2) -0.0063(19)
C3 0.044(3) 0.027(3) 0.019(3) 0.003(2) 0.003(2) -0.008(2)
C4 0.049(4) 0.052(4) 0.019(3) -0.003(2) 0.007(3) -0.032(3)
C5 0.077(5) 0.069(4) 0.018(3) 0.001(2) 0.014(3) -0.033(3)
C6 0.079(5) 0.124(6) 0.049(4) 0.011(4) 0.045(4) 0.019(5)
C7 0.079(4) 0.095(4) 0.082(4) -0.004(3) 0.048(3) 0.009(3)
C8 0.038(3) 0.046(3) 0.064(4) -0.023(3) 0.023(3) -0.009(3)
C9 0.040(3) 0.059(4) 0.077(5) -0.025(4) 0.034(3) -0.011(3)
C10 0.044(4) 0.101(6) 0.096(7) -0.051(5) 0.011(4) 0.004(4)
C11 0.021(2) 0.022(2) 0.021(2) 0.0041(17) 0.0086(17) 0.0021(17)
C12 0.017(2) 0.030(2) 0.019(2) 0.0010(17) 0.0068(17) 0.0002(18)
C13 0.024(2) 0.031(2) 0.021(2) -0.0017(18) 0.0090(18) -0.0011(19)
C14 0.029(2) 0.031(3) 0.022(2) 0.0084(18) 0.0147(19) 0.000(2)
C15 0.038(3) 0.023(2) 0.026(2) 0.0036(18) 0.016(2) -0.0066(19)
C16 0.031(2) 0.023(2) 0.018(2) 0.0007(17) 0.0092(18) -0.0003(19)
C17 0.054(3) 0.023(2) 0.024(2) -0.0003(18) 0.015(2) -0.006(2)
C18 0.067(5) 0.050(4) 0.031(3) -0.007(3) -0.006(3) 0.004(3)
C19 0.061(4) 0.025(3) 0.033(3) -0.005(2) 0.022(3) -0.005(2)
C20 0.032(3) 0.032(3) 0.018(2) -0.0016(18) 0.0076(19) -0.007(2)
C21 0.053(4) 0.030(3) 0.039(3) -0.012(2) 0.011(3) -0.003(2)
C22 0.033(3) 0.056(3) 0.027(2) -0.006(2) 0.007(2) -0.020(3)
C23 0.067(5) 0.067(5) 0.086(6) 0.007(4) 0.042(5) 0.004(4)
C24 0.071(9) 0.050(11) 0.126(11) -0.042(9) 0.040(8) -0.035(10)
C24' 0.068(9) 0.063(12) 0.119(11) -0.046(10) 0.039(9) -0.012(11)
C25 0.021(2) 0.022(2) 0.024(2) 0.0027(18) 0.0087(18) -0.0039(18)
C26 0.026(2) 0.023(2) 0.024(2) 0.0005(18) 0.0076(19) 0.0017(19)
C27 0.030(3) 0.036(3) 0.023(2) 0.0031(19) 0.002(2) -0.006(2)
C28 0.041(3) 0.032(3) 0.031(3) -0.003(2) 0.020(3) 0.004(3)
C29 0.027(3) 0.034(3) 0.038(3) -0.002(2) 0.019(2) 0.000(2)
C30 0.016(2) 0.025(2) 0.026(2) -0.0018(17) 0.0078(18) -0.0009(17)
C31 0.018(2) 0.026(2) 0.037(3) 0.0013(19) 0.001(2) -0.0006(18)
C32 0.027(3) 0.053(4) 0.062(4) 0.003(3) 0.002(3) 0.014(3)
C33 0.043(3) 0.039(3) 0.026(3) 0.010(2) -0.001(2) -0.006(2)
C34 0.018(3) 0.029(3) 0.027(3) 0.003(2) -0.004(2) 0.008(2)
C35 0.041(3) 0.031(3) 0.057(4) 0.016(2) 0.005(3) 0.002(2)
C36 0.025(3) 0.041(3) 0.064(4) 0.000(3) 0.000(3) 0.002(2)
C37 0.047(3) 0.042(3) 0.085(7) -0.013(4) 0.027(4) -0.003(5)
C38 0.032(3) 0.032(3) 0.070(4) 0.015(3) -0.002(3) 0.001(2)
C39 0.054(4) 0.068(4) 0.045(4) 0.016(3) -0.003(3) -0.011(3)
C40 0.063(5) 0.085(5) 0.047(4) -0.012(4) 0.024(3) -0.032(4)
C41 0.052(5) 0.042(4) 0.078(6) -0.016(3) 0.046(5) -0.011(3)
C42 0.019(3) 0.056(4) 0.061(4) 0.015(3) 0.004(3) 0.003(3)
C43 0.039(3) 0.060(4) 0.048(3) 0.008(3) 0.003(3) -0.012(3)
C44 0.086(5) 0.050(4) 0.054(4) -0.020(3) 0.036(4) -0.029(4)

loop_
_atom_type_symbol
_atom_type_description
_atom_type_scat_dispersion_real
_atom_type_scat_dispersion_imag
_atom_type_scat_source
C C 0.0033 0.0016 'International Tables Vol C Tables 4.2.6.8 and 6.1.1.4'
H H 0.0000 0.0000 'International Tables Vol C Tables 4.2.6.8 and 6.1.1.4'
N N 0.0061 0.0033 'International Tables Vol C Tables 4.2.6.8 and 6.1.1.4'
Cl Cl 0.1484 0.1585 'International Tables Vol C Tables 4.2.6.8 and 6.1.1.4'
Sc Sc 0.2519 0.3716 'International Tables Vol C Tables 4.2.6.8 and 6.1.1.4'
Ir Ir -1.4442 7.9887 'International Tables Vol C Tables 4.2.6.8 and 6.1.1.4'

loop_
_geom_angle_atom_site_label_1
_geom_angle_atom_site_label_2
_geom_angle_atom_site_label_3
_geom_angle
C41 Ir1 C42 40.8(3)
C41 Ir1 C38 80.5(3)
C42 Ir1 C38 88.5(2)
C41 Ir1 C37 96.6(3)
C42 Ir1 C37 77.8(4)
C38 Ir1 C37 39.5(3)
C41 Ir1 C29 155.1(2)
C42 Ir1 C29 163.9(2)
C38 Ir1 C29 96.9(2)
C37 Ir1 C29 96.9(3)
C41 Ir1 C28 158.0(3)
C42 Ir1 C28 127.0(2)
C38 Ir1 C28 120.5(3)
C37 Ir1 C28 97.1(3)
C29 Ir1 C28 37.9(2)
C41 Ir1 C27 122.2(3)
C42 Ir1 C27 103.6(2)
C38 Ir1 C27 155.8(2)
C37 Ir1 C27 122.2(3)
C29 Ir1 C27 66.2(2)
C28 Ir1 C27 36.1(2)
C41 Ir1 C26 98.1(2)
C42 Ir1 C26 103.4(2)
C38 Ir1 C26 160.2(2)
C37 Ir1 C26 158.2(3)
C29 Ir1 C26 75.92(19)
C28 Ir1 C26 64.37(19)
C27 Ir1 C26 36.03(17)
C41 Ir1 C30 119.9(3)
C42 Ir1 C30 157.6(2)
C38 Ir1 C30 100.1(2)
C37 Ir1 C30 121.6(3)
C29 Ir1 C30 35.77(19)
C28 Ir1 C30 65.76(19)
C27 Ir1 C30 76.64(17)
C26 Ir1 C30 63.30(16)
N5 Sc1 N2 106.78(19)
N5 Sc1 N1 109.31(17)
N2 Sc1 N1 83.31(16)
N5 Sc1 N3 100.5(2)
N2 Sc1 N3 74.8(2)
N1 Sc1 N3 147.07(19)
N5 Sc1 Cl1 110.22(13)
N2 Sc1 Cl1 141.48(15)
N1 Sc1 Cl1 94.20(10)
N3 Sc1 Cl1 88.23(16)
C2 N1 C11 116.7(4)
C2 N1 Sc1 124.7(3)
C11 N1 Sc1 118.4(3)
C4 N2 C6 116.3(5)
C4 N2 Sc1 126.8(4)
C6 N2 Sc1 115.5(4)
C7 N3 C8 117.4(7)
C7 N3 C10 107.3(7)
C8 N3 C10 106.7(5)
C7 N3 Sc1 104.1(4)
C8 N3 Sc1 114.3(4)
C10 N3 Sc1 106.6(5)
C9 N4 C24 116.3(13)
C9 N4 C23 111.8(5)
C24 N4 C23 110.7(15)
C9 N4 C24' 101.7(13)
C24 N4 C24' 20.6(12)
C23 N4 C24' 106.4(14)
C25 N5 Sc1 161.8(4)
C2 C1 H1A 109.5
C2 C1 H1B 109.5
H1A C1 H1B 109.5
C2 C1 H1C 109.5
H1A C1 H1C 109.5
H1B C1 H1C 109.5
N1 C2 C3 124.5(5)
N1 C2 C1 119.9(4)
C3 C2 C1 115.7(5)
C4 C3 C2 128.4(5)
C4 C3 H3 115.8
C2 C3 H3 115.8
N2 C4 C3 124.6(5)
N2 C4 C5 121.1(6)
C3 C4 C5 114.3(6)
C4 C5 H5A 109.5
C4 C5 H5B 109.5
H5A C5 H5B 109.5
C4 C5 H5C 109.5
H5A C5 H5C 109.5
H5B C5 H5C 109.5
N2 C6 C7 108.6(6)
N2 C6 H6A 110.0
C7 C6 H6A 110.0
N2 C6 H6B 110.0
C7 C6 H6B 110.0
H6A C6 H6B 108.4
N3 C7 C6 110.9(7)
N3 C7 H7A 109.5
C6 C7 H7A 109.5
N3 C7 H7B 109.5
C6 C7 H7B 109.5
H7A C7 H7B 108.0
N3 C8 C9 119.8(6)
N3 C8 H8A 107.4
C9 C8 H8A 107.4
N3 C8 H8B 107.4
C9 C8 H8B 107.4
H8A C8 H8B 106.9
N4 C9 C8 115.1(6)
N4 C9 H9A 108.5
C8 C9 H9A 108.5
N4 C9 H9B 108.5
C8 C9 H9B 108.5
H9A C9 H9B 107.5
N3 C10 H10A 109.5
N3 C10 H10B 109.5
H10A C10 H10B 109.5
N3 C10 H10C 109.5
H10A C10 H10C 109.5
H10B C10 H10C 109.5
C12 C11 C16 120.5(4)
C12 C11 N1 121.4(4)
C16 C11 N1 118.1(4)
C13 C12 C11 118.6(4)
C13 C12 C20 119.3(4)
C11 C12 C20 122.1(4)
C14 C13 C12 121.8(4)
C14 C13 H13 119.1
C12 C13 H13 119.1
C13 C14 C15 119.0(4)
C13 C14 H14 120.5
C15 C14 H14 120.5
C14 C15 C16 121.7(4)
C14 C15 H15 119.1
C16 C15 H15 119.1
C15 C16 C11 118.4(4)
C15 C16 C17 118.9(4)
C11 C16 C17 122.7(4)
C16 C17 C18 112.8(5)
C16 C17 C19 110.6(4)
C18 C17 C19 110.5(4)
C16 C17 H17 107.6
C18 C17 H17 107.6
C19 C17 H17 107.6
C17 C18 H18A 109.5
C17 C18 H18B 109.5
H18A C18 H18B 109.5
C17 C18 H18C 109.5
H18A C18 H18C 109.5
H18B C18 H18C 109.5
C17 C19 H19A 109.5
C17 C19 H19B 109.5
H19A C19 H19B 109.5
C17 C19 H19C 109.5
H19A C19 H19C 109.5
H19B C19 H19C 109.5
C12 C20 C22 110.2(4)
C12 C20 C21 111.7(4)
C22 C20 C21 109.9(4)
C12 C20 H20 108.3
C22 C20 H20 108.3
C21 C20 H20 108.3
C20 C21 H21A 109.5
C20 C21 H21B 109.5
H21A C21 H21B 109.5
C20 C21 H21C 109.5
H21A C21 H21C 109.5
H21B C21 H21C 109.5
C20 C22 H22A 109.5
C20 C22 H22B 109.5
H22A C22 H22B 109.5
C20 C22 H22C 109.5
H22A C22 H22C 109.5
H22B C22 H22C 109.5
N4 C23 H23A 109.5
N4 C23 H23B 109.5
H23A C23 H23B 109.5
N4 C23 H23C 109.5
H23A C23 H23C 109.5
H23B C23 H23C 109.5
N4 C24 H24A 109.5
N4 C24 H24B 109.5
N4 C24 H24C 109.5
N4 C24' H24F 109.5
N4 C24' H24D 109.5
H24F C24' H24D 109.5
N4 C24' H24E 109.5
H24F C24' H24E 109.5
H24D C24' H24E 109.5
N5 C25 C30 124.6(4)
N5 C25 C26 123.6(4)
C30 C25 C26 111.6(4)
C27 C26 C25 120.5(4)
C27 C26 C34 120.3(4)
C25 C26 C34 116.2(4)
C27 C26 Ir1 69.2(3)
C25 C26 Ir1 87.5(3)
C34 C26 Ir1 131.2(4)
C28 C27 C26 120.3(5)
C28 C27 Ir1 72.0(3)
C26 C27 Ir1 74.8(3)
C28 C27 H27A 119.7
C26 C27 H27A 119.7
Ir1 C27 H27A 119.7
C27 C28 C29 118.1(5)
C27 C28 Ir1 72.0(3)
C29 C28 Ir1 69.9(3)
C27 C28 H28A 120.5
C29 C28 H28A 120.5
Ir1 C28 H28A 120.5
C30 C29 C28 121.9(5)
C30 C29 Ir1 77.3(3)
C28 C29 Ir1 72.2(3)
C30 C29 H29A 119.0
C28 C29 H29A 119.0
Ir1 C29 H29A 119.0
C29 C30 C25 118.7(4)
C29 C30 C31 122.5(4)
C25 C30 C31 117.0(4)
C29 C30 Ir1 66.9(3)
C25 C30 Ir1 86.8(3)
C31 C30 Ir1 129.4(3)
C30 C31 C33 111.7(4)
C30 C31 C32 113.8(4)
C33 C31 C32 111.2(5)
C30 C31 H31 106.6
C33 C31 H31 106.6
C32 C31 H31 106.6
C31 C32 H32A 109.5
C31 C32 H32B 109.5
H32A C32 H32B 109.5
C31 C32 H32C 109.5
H32A C32 H32C 109.5
H32B C32 H32C 109.5
C31 C33 H33A 109.5
C31 C33 H33B 109.5
H33A C33 H33B 109.5
C31 C33 H33C 109.5
H33A C33 H33C 109.5
H33B C33 H33C 109.5
C36 C34 C26 115.7(5)
C36 C34 C35 110.5(4)
C26 C34 C35 108.5(5)
C36 C34 H34 107.3
C26 C34 H34 107.3
C35 C34 H34 107.3
C34 C35 H35A 109.5
C34 C35 H35B 109.5
H35A C35 H35B 109.5
C34 C35 H35C 109.5
H35A C35 H35C 109.5
H35B C35 H35C 109.5
C34 C36 H36A 109.5
C34 C36 H36B 109.5
H36A C36 H36B 109.5
C34 C36 H36C 109.5
H36A C36 H36C 109.5
H36B C36 H36C 109.5
C38 C37 C44 126.7(9)
C38 C37 Ir1 69.5(3)
C44 C37 Ir1 114.7(6)
C38 C37 H37A 112.8
C44 C37 H37A 112.8
Ir1 C37 H37A 112.8
C37 C38 C39 120.1(6)
C37 C38 Ir1 71.0(4)
C39 C38 Ir1 114.8(4)
C37 C38 H38A 114.6
C39 C38 H38A 114.6
Ir1 C38 H38A 114.6
C38 C39 C40 110.0(5)
C38 C39 H39A 109.7
C40 C39 H39A 109.7
C38 C39 H39B 109.7
C40 C39 H39B 109.7
H39A C39 H39B 108.2
C41 C40 C39 112.6(6)
C41 C40 H40A 109.1
C39 C40 H40A 109.1
C41 C40 H40B 109.1
C39 C40 H40B 109.1
H40A C40 H40B 107.8
C40 C41 C42 122.7(6)
C40 C41 Ir1 114.1(6)
C42 C41 Ir1 69.7(4)
C40 C41 H41A 114.2
C42 C41 H41A 114.2
Ir1 C41 H41A 114.2
C41 C42 C43 122.5(6)
C41 C42 Ir1 69.5(4)
C43 C42 Ir1 118.0(5)
C41 C42 H42A 113.3
C43 C42 H42A 113.3
Ir1 C42 H42A 113.3
C42 C43 C44 110.0(5)
C42 C43 H43A 109.7
C44 C43 H43A 109.7
C42 C43 H43B 109.7
C44 C43 H43B 109.7
H43A C43 H43B 108.2
C37 C44 C43 110.5(6)
C37 C44 H44A 109.6
C43 C44 H44A 109.6
C37 C44 H44B 109.6
C43 C44 H44B 109.6
H44A C44 H44B 108.1

loop_
_geom_bond_atom_site_label_1
_geom_bond_atom_site_label_2
_geom_bond_distance
Ir1 C41 2.105(7)
Ir1 C42 2.107(6)
Ir1 C38 2.113(5)
Ir1 C37 2.133(6)
Ir1 C29 2.213(5)
Ir1 C28 2.245(6)
Ir1 C27 2.245(5)
Ir1 C26 2.317(4)
Ir1 C30 2.347(4)
Sc1 N5 1.937(4)
Sc1 N2 2.188(5)
Sc1 N1 2.220(4)
Sc1 N3 2.328(5)
Sc1 Cl1 2.4352(15)
N1 C2 1.329(6)
N1 C11 1.441(5)
N2 C4 1.299(9)
N2 C6 1.475(8)
N3 C7 1.373(10)
N3 C8 1.480(9)
N3 C10 1.558(10)
N4 C9 1.434(9)
N4 C24 1.455(16)
N4 C23 1.456(10)
N4 C24' 1.496(16)
N5 C25 1.286(6)
C1 C2 1.508(8)
C1 H1A 0.9800
C1 H1B 0.9800
C1 H1C 0.9800
C2 C3 1.404(7)
C3 C4 1.396(9)
C3 H3 0.9500
C4 C5 1.534(7)
C5 H5A 0.9800
C5 H5B 0.9800
C5 H5C 0.9800
C6 C7 1.567(12)
C6 H6A 0.9900
C6 H6B 0.9900
C7 H7A 0.9900
C7 H7B 0.9900
C8 C9 1.522(9)
C8 H8A 0.9900
C8 H8B 0.9900
C9 H9A 0.9900
C9 H9B 0.9900
C10 H10A 0.9800
C10 H10B 0.9800
C10 H10C 0.9800
C11 C12 1.404(6)
C11 C16 1.407(6)
C12 C13 1.393(6)
C12 C20 1.528(6)
C13 C14 1.381(7)
C13 H13 0.9500
C14 C15 1.381(7)
C14 H14 0.9500
C15 C16 1.398(6)
C15 H15 0.9500
C16 C17 1.512(6)
C17 C18 1.516(9)
C17 C19 1.542(7)
C17 H17 1.0000
C18 H18A 0.9800
C18 H18B 0.9800
C18 H18C 0.9800
C19 H19A 0.9800
C19 H19B 0.9800
C19 H19C 0.9800
C20 C22 1.527(7)
C20 C21 1.545(7)
C20 H20 1.0000
C21 H21A 0.9800
C21 H21B 0.9800
C21 H21C 0.9800
C22 H22A 0.9800
C22 H22B 0.9800
C22 H22C 0.9800
C23 H23A 0.9800
C23 H23B 0.9800
C23 H23C 0.9800
C24 H24A 0.9800
C24 H24B 0.9800
C24 H24C 0.9800
C24' H24F 0.9800
C24' H24D 0.9800
C24' H24E 0.9800
C25 C30 1.471(6)
C25 C26 1.489(6)
C26 C27 1.413(7)
C26 C34 1.531(7)
C27 C28 1.390(8)
C27 H27A 1.0000
C28 C29 1.448(8)
C28 H28A 1.0000
C29 C30 1.407(7)
C29 H29A 1.0000
C30 C31 1.511(6)
C31 C33 1.517(8)
C31 C32 1.535(7)
C31 H31 1.0000
C32 H32A 0.9800
C32 H32B 0.9800
C32 H32C 0.9800
C33 H33A 0.9800
C33 H33B 0.9800
C33 H33C 0.9800
C34 C36 1.521(7)
C34 C35 1.551(8)
C34 H34 1.0000
C35 H35A 0.9800
C35 H35B 0.9800
C35 H35C 0.9800
C36 H36A 0.9800
C36 H36B 0.9800
C36 H36C 0.9800
C37 C38 1.435(12)
C37 C44 1.464(12)
C37 H37A 1.0000
C38 C39 1.521(10)
C38 H38A 1.0000
C39 C40 1.566(11)
C39 H39A 0.9900
C39 H39B 0.9900
C40 C41 1.444(12)
C40 H40A 0.9900
C40 H40B 0.9900
C41 C42 1.468(11)
C41 H41A 1.0000
C42 C43 1.472(9)
C42 H42A 1.0000
C43 C44 1.549(10)
C43 H43A 0.9900
C43 H43B 0.9900
C44 H44A 0.9900
C44 H44B 0.9900
